data_7118874
loop_
_publ_author_name
'Yu, Yan-Bo'
'Cheng, Lei'
'Li, Yi-Pan'
'Fu, Yue'
'Zhu, Shou-Fei'
'Zhou, Qi-Lin'

_publ_section_title
;
 Enantioselective iridium-catalyzed hydrogenation of \b,\b-disubstituted
 nitroalkenes.
;
_journal_issue 26
_journal_name_full 'Chemical communications (Cambridge, England)'
_journal_page_first 4812
_journal_page_last 4815
_journal_paper_doi 10.1039/c6cc01273f
_journal_volume 52
_journal_year 2016
_chemical_absolute_configuration ad
_chemical_formula_sum 'C76 H66 B F24 Ir N O P'
_chemical_formula_weight 1699.28
_chemical_name_systematic Ir-SBAP-Me
_space_group_IT_number 4
_symmetry_cell_setting monoclinic
_symmetry_space_group_name_Hall 'P 2yb'
_symmetry_space_group_name_H-M 'P 1 21 1'
_atom_sites_solution_hydrogens geom
_atom_sites_solution_primary direct
_atom_sites_solution_secondary difmap
_audit_creation_method SHELXL-97
_audit_update_record
;
2016-02-10 deposited with the CCDC.
2016-03-03 downloaded from the CCDC.
;
_cell_angle_alpha 90.00
_cell_angle_beta 105.6030(10)
_cell_angle_gamma 90.00
_cell_formula_units_Z 2
_cell_length_a 13.5677(10)
_cell_length_b 13.0684(9)
_cell_length_c 20.6626(16)
_cell_measurement_reflns_used 13759
_cell_measurement_temperature 113(2)
_cell_measurement_theta_max 27.5
_cell_measurement_theta_min 3.0
_cell_volume 3528.6(4)
_computing_cell_refinement 'CrystalClear-SM Expert 2.1 b42'
_computing_data_collection 'CrystalClear-SM Expert 2.1 b42 (Rigaku, 2015)'
_computing_data_reduction 'CrystalClear-SM Expert 2.1 b42'
_computing_molecular_graphics 'CrystalStructure 4.1'
_computing_publication_material 'CrystalStructure 4.1 (Rigaku, 2014)'
_computing_structure_refinement 'SHELXL-97 (Sheldrick, 1997)'
_computing_structure_solution 'SHELXS-97 (Sheldrick, 1990)'
_diffrn_ambient_temperature 113(2)
_diffrn_detector_area_resol_mean 5.814
_diffrn_measured_fraction_theta_full 0.997
_diffrn_measured_fraction_theta_max 0.997
_diffrn_measurement_device_type 'Rigaku XtaLAB P200'
_diffrn_measurement_method '\w and \f scans'
_diffrn_radiation_monochromator multilayer
_diffrn_radiation_source 'rotating anode'
_diffrn_radiation_type MoK\a
_diffrn_radiation_wavelength 0.71073
_diffrn_reflns_av_R_equivalents 0.0189
_diffrn_reflns_av_sigmaI/netI 0.0473
_diffrn_reflns_limit_h_max 17
_diffrn_reflns_limit_h_min -17
_diffrn_reflns_limit_k_max 16
_diffrn_reflns_limit_k_min -16
_diffrn_reflns_limit_l_max 26
_diffrn_reflns_limit_l_min -26
_diffrn_reflns_number 45814
_diffrn_reflns_theta_full 27.52
_diffrn_reflns_theta_max 27.52
_diffrn_reflns_theta_min 3.01
_diffrn_standards_decay_% 0
_diffrn_standards_interval_count 0
_diffrn_standards_interval_time 0
_diffrn_standards_number 0
_exptl_absorpt_coefficient_mu 2.025
_exptl_absorpt_correction_T_max 0.7120
_exptl_absorpt_correction_T_min 0.6422
_exptl_absorpt_correction_type multi-scan
_exptl_absorpt_process_details 'REQAB (Rigaku, 1998)'
_exptl_crystal_colour organge
_exptl_crystal_density_diffrn 1.599
_exptl_crystal_density_method 'not measured'
_exptl_crystal_description Prism
_exptl_crystal_F_000 1700
_exptl_crystal_recrystallization_method 'Re-crystallisation from solvent: '
_exptl_crystal_size_max 0.24
_exptl_crystal_size_mid 0.20
_exptl_crystal_size_min 0.18
_refine_diff_density_max 0.519
_refine_diff_density_min -0.365
_refine_diff_density_rms 0.046
_refine_ls_abs_structure_details 'Flack H D (1983), Acta Cryst. A39, 876-881'
_refine_ls_abs_structure_Flack -0.0099(18)
_refine_ls_extinction_method none
_refine_ls_goodness_of_fit_ref 0.705
_refine_ls_hydrogen_treatment mixed
_refine_ls_matrix_type full
_refine_ls_number_parameters 1039
_refine_ls_number_reflns 15920
_refine_ls_number_restraints 186
_refine_ls_restrained_S_all 0.729
_refine_ls_R_factor_all 0.0170
_refine_ls_R_factor_gt 0.0151
_refine_ls_shift/su_max 0.003
_refine_ls_shift/su_mean 0.000
_refine_ls_structure_factor_coef Fsqd
_refine_ls_weighting_details 'calc w=1/[\s^2^(Fo^2^)+(0.0000P)^2^+0.0000P] where P=(Fo^2^+2Fc^2^)/3'
_refine_ls_weighting_scheme calc
_refine_ls_wR_factor_gt 0.0312
_refine_ls_wR_factor_ref 0.0314
_reflns_number_gt 14740
_reflns_number_total 15920
_reflns_threshold_expression >2sigma(I)
_cod_data_source_file c6cc01273f2.cif
_cod_data_source_block shelx
_cod_depositor_comments
;
The following automatic conversions were performed:

'_symmetry_cell_setting' value 'Monoclinic' changed to 'monoclinic'
according to
/usr/data/users/saulius/crontab/automatic-downloads/rss-feeds/RSC/lib/dictionaries/cif_core.dic
dictionary named 'cif_core.dic' version 2.4.2 from 2011-04-26.

Automatic conversion script
Id: cif_fix_values 4268 2015-11-12 08:31:59Z antanas 

 Adding full bibliography for 7118874.cif.
;
_cod_original_sg_symbol_H-M P2(1)
_cod_database_code 7118874

loop_
_symmetry_equiv_pos_as_xyz
'x, y, z'
'-x, y+1/2, -z'

loop_
_atom_site_label
_atom_site_type_symbol
_atom_site_fract_x
_atom_site_fract_y
_atom_site_fract_z
_atom_site_U_iso_or_equiv
_atom_site_adp_type
_atom_site_occupancy
_atom_site_symmetry_multiplicity
_atom_site_calc_flag
_atom_site_refinement_flags
_atom_site_disorder_assembly
_atom_site_disorder_group
Ir1 Ir 0.783352(5) 0.430894(7) 0.767053(3) 0.01244(2) Uani 1 1 d . . .
P1 P 0.72624(4) 0.53371(4) 0.67272(2) 0.01237(10) Uani 1 1 d . . .
N1 N 0.63546(14) 0.45040(14) 0.78476(10) 0.0144(5) Uani 1 1 d . . .
H1A H 0.6333(17) 0.4850(18) 0.8185(13) 0.018(6) Uiso 1 1 d . . .
H1B H 0.601(2) 0.485(2) 0.7591(13) 0.023(8) Uiso 1 1 d . . .
C1 C 0.55759(17) 0.34053(18) 0.61515(11) 0.0135(5) Uani 1 1 d . . .
C2 C 0.52769(14) 0.45309(14) 0.61607(9) 0.0125(5) Uani 1 1 d . . .
C3 C 0.58738(17) 0.54105(18) 0.63759(11) 0.0124(5) Uani 1 1 d . . .
C4 C 0.53785(16) 0.63689(16) 0.62799(10) 0.0163(4) Uani 1 1 d . . .
H4 H 0.5766 0.6972 0.6423 0.020 Uiso 1 1 calc R . .
C5 C 0.43351(16) 0.64466(18) 0.59797(10) 0.0187(4) Uani 1 1 d . . .
H5 H 0.4011 0.7097 0.5938 0.022 Uiso 1 1 calc R . .
C6 C 0.37655(16) 0.55857(18) 0.57415(10) 0.0179(4) Uani 1 1 d . . .
H6 H 0.3055 0.5644 0.5525 0.021 Uiso 1 1 calc R . .
C7 C 0.42336(15) 0.46382(15) 0.58190(10) 0.0159(4) Uani 1 1 d . . .
C8 C 0.37636(17) 0.36254(18) 0.55533(12) 0.0199(5) Uani 1 1 d . . .
H8A H 0.3694 0.3563 0.5066 0.024 Uiso 1 1 calc R . .
H8B H 0.3081 0.3542 0.5634 0.024 Uiso 1 1 calc R . .
C9 C 0.45200(16) 0.28385(17) 0.59511(11) 0.0194(5) Uani 1 1 d . . .
H9A H 0.4551 0.2230 0.5672 0.023 Uiso 1 1 calc R . .
H9B H 0.4320 0.2617 0.6356 0.023 Uiso 1 1 calc R . .
C10 C 0.63013(16) 0.28250(16) 0.67457(11) 0.0149(4) Uani 1 1 d . . .
C11 C 0.63401(15) 0.27488(16) 0.74421(10) 0.0161(4) Uani 1 1 d . . .
C12 C 0.69126(17) 0.19387(17) 0.77990(11) 0.0203(5) Uani 1 1 d . . .
H12 H 0.6946 0.1870 0.8262 0.024 Uiso 1 1 calc R . .
C13 C 0.7428(2) 0.12382(19) 0.75178(13) 0.0242(6) Uani 1 1 d . . .
H13 H 0.7792 0.0692 0.7781 0.029 Uiso 1 1 calc R . .
C14 C 0.74146(17) 0.13337(17) 0.68479(11) 0.0239(5) Uani 1 1 d . . .
H14 H 0.7786 0.0868 0.6650 0.029 Uiso 1 1 calc R . .
C15 C 0.68550(16) 0.21129(16) 0.64733(10) 0.0190(4) Uani 1 1 d . . .
C16 C 0.66683(18) 0.22305(17) 0.57246(11) 0.0241(5) Uani 1 1 d . . .
H16A H 0.6256 0.1654 0.5482 0.029 Uiso 1 1 calc R . .
H16B H 0.7322 0.2265 0.5599 0.029 Uiso 1 1 calc R . .
C17 C 0.60844(16) 0.32358(16) 0.55701(10) 0.0179(4) Uani 1 1 d . . .
H17A H 0.5558 0.3194 0.5134 0.022 Uiso 1 1 calc R . .
H17B H 0.6557 0.3805 0.5551 0.022 Uiso 1 1 calc R . .
C18 C 0.77076(15) 0.53351(17) 0.59645(10) 0.0166(4) Uani 1 1 d . . .
C19 C 0.73828(17) 0.60975(18) 0.54818(11) 0.0230(5) Uani 1 1 d . . .
H19 H 0.6958 0.6636 0.5560 0.028 Uiso 1 1 calc R . .
C20 C 0.76749(18) 0.6075(2) 0.48897(12) 0.0312(6) Uani 1 1 d . . .
H20 H 0.7450 0.6597 0.4563 0.037 Uiso 1 1 calc R . .
C21 C 0.82950(18) 0.5292(2) 0.47719(11) 0.0323(6) Uani 1 1 d . . .
H21 H 0.8495 0.5278 0.4365 0.039 Uiso 1 1 calc R . .
C22 C 0.86191(15) 0.45360(19) 0.52435(10) 0.0263(7) Uani 1 1 d . . .
H22 H 0.9047 0.4001 0.5164 0.032 Uiso 1 1 calc R . .
C23 C 0.83216(14) 0.45529(16) 0.58380(10) 0.0198(6) Uani 1 1 d . . .
H23 H 0.8541 0.4024 0.6160 0.024 Uiso 1 1 calc R . .
C24 C 0.76555(15) 0.65976(16) 0.70913(10) 0.0168(4) Uani 1 1 d . . .
C25 C 0.72378(18) 0.69719(19) 0.75986(12) 0.0178(5) Uani 1 1 d . . .
H25 H 0.6671 0.6631 0.7689 0.021 Uiso 1 1 calc R . .
C26 C 0.76421(18) 0.78295(17) 0.79677(12) 0.0247(5) Uani 1 1 d . . .
H26 H 0.7349 0.8078 0.8306 0.030 Uiso 1 1 calc R . .
C27 C 0.84750(18) 0.83260(18) 0.78429(12) 0.0293(5) Uani 1 1 d . . .
H27 H 0.8756 0.8912 0.8098 0.035 Uiso 1 1 calc R . .
C28 C 0.88971(19) 0.79691(18) 0.73463(12) 0.0302(6) Uani 1 1 d . . .
H28 H 0.9467 0.8311 0.7261 0.036 Uiso 1 1 calc R . .
C29 C 0.84898(17) 0.71128(17) 0.69718(11) 0.0228(5) Uani 1 1 d . . .
H29 H 0.8782 0.6875 0.6630 0.027 Uiso 1 1 calc R . .
C30 C 0.58087(16) 0.34807(16) 0.78310(11) 0.0167(4) Uani 1 1 d . . .
C31 C 0.46623(16) 0.36349(18) 0.75146(11) 0.0219(5) Uani 1 1 d . . .
H31A H 0.4383 0.4082 0.7803 0.033 Uiso 1 1 calc R . .
H31B H 0.4314 0.2971 0.7468 0.033 Uiso 1 1 calc R . .
H31C H 0.4555 0.3950 0.7071 0.033 Uiso 1 1 calc R . .
C32 C 0.59136(17) 0.31547(19) 0.85561(11) 0.0239(5) Uani 1 1 d . . .
H32A H 0.6640 0.3122 0.8800 0.036 Uiso 1 1 calc R . .
H32B H 0.5601 0.2480 0.8560 0.036 Uiso 1 1 calc R . .
H32C H 0.5567 0.3654 0.8773 0.036 Uiso 1 1 calc R . .
C33 C 0.8571(2) 0.5005(2) 0.85968(12) 0.0175(6) Uani 1 1 d . . .
H33 H 0.7946 0.5370 0.8532 0.021 Uiso 1 1 calc R . .
C34 C 0.8551(2) 0.39363(19) 0.87136(12) 0.0184(6) Uani 1 1 d . . .
H34 H 0.7922 0.3635 0.8732 0.022 Uiso 1 1 calc R . .
C35 C 0.9486(2) 0.3247(2) 0.88114(12) 0.0229(6) Uani 1 1 d . . .
H35A H 0.9428 0.2672 0.9111 0.027 Uiso 1 1 calc R . .
H35B H 1.0108 0.3642 0.9033 0.027 Uiso 1 1 calc R . .
C36 C 0.95979(17) 0.28171(18) 0.81451(11) 0.0212(5) Uani 1 1 d . . .
H36A H 1.0334 0.2711 0.8182 0.025 Uiso 1 1 calc R . .
H36B H 0.9256 0.2142 0.8064 0.025 Uiso 1 1 calc R . .
C37 C 0.91492(16) 0.35032(18) 0.75492(10) 0.0181(5) Uani 1 1 d . . .
H37 H 0.8691 0.3208 0.7164 0.022 Uiso 1 1 calc R . .
C38 C 0.93694(15) 0.45462(15) 0.75313(10) 0.0157(5) Uani 1 1 d . . .
H38 H 0.9052 0.4920 0.7136 0.019 Uiso 1 1 calc R . .
C39 C 1.00888(16) 0.51133(18) 0.81108(11) 0.0213(5) Uani 1 1 d . . .
H39A H 1.0459 0.5648 0.7930 0.026 Uiso 1 1 calc R . .
H39B H 1.0601 0.4629 0.8376 0.026 Uiso 1 1 calc R . .
C40 C 0.95087(19) 0.5610(2) 0.85681(12) 0.0196(5) Uani 1 1 d . . .
H40A H 0.9971 0.5671 0.9027 0.023 Uiso 1 1 calc R . .
H40B H 0.9298 0.6309 0.8403 0.023 Uiso 1 1 calc R . .
B1 B 0.78898(17) 0.50345(18) 0.22882(11) 0.0141(5) Uani 1 1 d . . .
F1 F 0.49988(12) 0.54542(10) 0.37815(7) 0.0378(4) Uani 1 1 d . . .
F2 F 0.58196(11) 0.40484(11) 0.39976(7) 0.0418(5) Uani 1 1 d . . .
F3 F 0.42258(11) 0.40403(11) 0.34757(7) 0.0448(5) Uani 1 1 d . . .
F4 F 0.3139(8) 0.4718(9) 0.1073(7) 0.045(2) Uani 0.439(18) 1 d PDU A 1
F5 F 0.4167(9) 0.3992(9) 0.0615(5) 0.072(4) Uani 0.439(18) 1 d PDU A 1
F6 F 0.4152(6) 0.5600(7) 0.0684(5) 0.055(2) Uani 0.439(18) 1 d PDU A 1
F4' F 0.3172(7) 0.5028(7) 0.1064(6) 0.055(2) Uani 0.561(18) 1 d PDU A 2
F5' F 0.3844(5) 0.3671(5) 0.0827(4) 0.0587(18) Uani 0.561(18) 1 d PDU A 2
F6' F 0.4296(5) 0.5097(10) 0.0524(3) 0.066(3) Uani 0.561(18) 1 d PDU A 2
F7 F 0.77818(15) 0.14675(11) 0.09580(9) 0.0554(5) Uani 1 1 d . . .
F8 F 0.66760(12) 0.23076(12) 0.02380(8) 0.0485(4) Uani 1 1 d . . .
F9 F 0.80602(14) 0.18736(13) 0.00194(9) 0.0606(5) Uani 1 1 d . . .
F10 F 1.05346(10) 0.45546(11) 0.02469(7) 0.0378(4) Uani 1 1 d . . .
F11 F 0.96640(11) 0.59312(11) 0.02194(7) 0.0359(3) Uani 1 1 d . . .
F12 F 1.08394(10) 0.55451(11) 0.11051(6) 0.0285(3) Uani 1 1 d . . .
F13 F 0.78055(9) 0.92919(18) 0.35170(6) 0.0366(3) Uani 1 1 d . . .
F14 F 0.85807(12) 0.79854(10) 0.40406(7) 0.0356(3) Uani 1 1 d . . .
F15 F 0.93657(11) 0.90253(13) 0.35501(7) 0.0524(6) Uani 1 1 d . . .
F16 F 0.7159(9) 0.9402(4) 0.1008(3) 0.0556(18) Uani 0.62(2) 1 d PDU B 1
F17 F 0.7623(6) 0.8103(7) 0.0555(3) 0.0525(17) Uani 0.62(2) 1 d PDU B 1
F18 F 0.6146(4) 0.8151(8) 0.0712(5) 0.0465(17) Uani 0.62(2) 1 d PDU B 1
F16' F 0.6749(13) 0.9341(7) 0.1083(5) 0.055(2) Uani 0.38(2) 1 d PDU B 2
F17' F 0.7761(6) 0.8522(16) 0.0652(6) 0.060(3) Uani 0.38(2) 1 d PDU B 2
F18' F 0.6291(9) 0.7926(9) 0.0614(8) 0.046(3) Uani 0.38(2) 1 d PDU B 2
C71 C 0.8825(5) 0.1899(5) 0.3822(3) 0.0339(10) Uani 0.596(7) 1 d PDU C 1
F19 F 0.9623(4) 0.1274(8) 0.3986(4) 0.0729(18) Uani 0.596(7) 1 d PDU C 1
F20 F 0.8126(4) 0.1456(3) 0.3344(2) 0.077(2) Uani 0.596(7) 1 d PDU C 1
F21 F 0.8445(5) 0.1902(3) 0.4353(3) 0.0910(18) Uani 0.596(7) 1 d PDU C 1
C71' C 0.8908(8) 0.1841(6) 0.3715(5) 0.0339(10) Uani 0.404(7) 1 d PDU C 2
F19' F 0.9587(7) 0.1413(13) 0.4231(5) 0.0729(18) Uani 0.404(7) 1 d PDU C 2
F20' F 0.8873(8) 0.1271(4) 0.3192(3) 0.093(3) Uani 0.404(7) 1 d PDU C 2
F21' F 0.8028(4) 0.1730(4) 0.3858(5) 0.069(3) Uani 0.404(7) 1 d PDU C 2
F22 F 1.11214(10) 0.59186(10) 0.42687(7) 0.0322(3) Uani 1 1 d . . .
F23 F 1.12218(10) 0.47150(11) 0.49918(6) 0.0364(4) Uani 1 1 d . . .
F24 F 1.19960(9) 0.45657(11) 0.42187(7) 0.0352(4) Uani 1 1 d . . .
C41 C 0.66993(15) 0.47919(15) 0.22744(10) 0.0144(4) Uani 1 1 d . . .
C42 C 0.63908(15) 0.47084(15) 0.28687(10) 0.0162(4) Uani 1 1 d . . .
H42 H 0.6899 0.4722 0.3287 0.019 Uiso 1 1 calc R . .
C43 C 0.53728(15) 0.46064(14) 0.28693(10) 0.0176(5) Uani 1 1 d . . .
C44 C 0.46047(15) 0.46033(15) 0.22730(10) 0.0202(5) Uani 1 1 d . . .
H44 H 0.3907 0.4537 0.2272 0.024 Uiso 1 1 calc R . .
C45 C 0.48787(16) 0.46992(16) 0.16774(11) 0.0210(5) Uani 1 1 d . A .
C46 C 0.59019(16) 0.47858(16) 0.16762(11) 0.0187(4) Uani 1 1 d . . .
H46 H 0.6066 0.4843 0.1259 0.022 Uiso 1 1 calc R . .
C47 C 0.51030(17) 0.45401(16) 0.35275(11) 0.0233(6) Uani 1 1 d . . .
C48 C 0.4071(2) 0.4681(2) 0.10171(14) 0.0331(7) Uani 1 1 d D . .
C49 C 0.82135(15) 0.45509(14) 0.16380(10) 0.0147(5) Uani 1 1 d . . .
C50 C 0.78202(17) 0.36288(17) 0.13346(10) 0.0189(4) Uani 1 1 d . . .
H50 H 0.7304 0.3289 0.1486 0.023 Uiso 1 1 calc R . .
C51 C 0.81572(16) 0.31899(16) 0.08182(11) 0.0199(4) Uani 1 1 d . . .
C52 C 0.89113(17) 0.36568(17) 0.05826(11) 0.0201(5) Uani 1 1 d . . .
H52 H 0.9145 0.3357 0.0232 0.024 Uiso 1 1 calc R . .
C53 C 0.93135(15) 0.45765(15) 0.08756(10) 0.0168(5) Uani 1 1 d . . .
C54 C 0.89796(15) 0.50078(16) 0.13940(10) 0.0160(4) Uani 1 1 d . . .
H54 H 0.9279 0.5631 0.1589 0.019 Uiso 1 1 calc R . .
C55 C 0.7682(2) 0.22099(18) 0.05123(12) 0.0292(5) Uani 1 1 d . . .
C56 C 1.00866(17) 0.51394(18) 0.06117(11) 0.0230(5) Uani 1 1 d . . .
C57 C 0.79347(15) 0.62822(16) 0.22849(10) 0.0143(4) Uani 1 1 d . . .
C58 C 0.81913(15) 0.68784(16) 0.28711(10) 0.0148(4) Uani 1 1 d . . .
H58 H 0.8400 0.6545 0.3295 0.018 Uiso 1 1 calc R . .
C59 C 0.81493(15) 0.79445(16) 0.28524(10) 0.0160(4) Uani 1 1 d . . .
C60 C 0.78125(15) 0.84622(16) 0.22453(11) 0.0176(4) Uani 1 1 d . . .
H60 H 0.7789 0.9189 0.2231 0.021 Uiso 1 1 calc R . .
C61 C 0.75124(15) 0.78891(16) 0.16636(10) 0.0170(4) Uani 1 1 d . B .
C62 C 0.75826(15) 0.68280(16) 0.16855(10) 0.0153(4) Uani 1 1 d . . .
H62 H 0.7383 0.6458 0.1275 0.018 Uiso 1 1 calc R . .
C63 C 0.84754(17) 0.85527(17) 0.34858(11) 0.0214(5) Uani 1 1 d . . .
C64 C 0.71021(17) 0.83995(18) 0.09959(11) 0.0257(5) Uani 1 1 d D . .
C65 C 0.86709(14) 0.44841(18) 0.29444(9) 0.0144(5) Uani 1 1 d . . .
C66 C 0.84758(17) 0.34761(17) 0.31062(11) 0.0187(4) Uani 1 1 d . C .
H66 H 0.7883 0.3142 0.2841 0.022 Uiso 1 1 calc R . .
C67 C 0.91126(16) 0.29483(16) 0.36373(11) 0.0214(5) Uani 1 1 d D . .
C68 C 0.99743(16) 0.34085(17) 0.40478(11) 0.0198(5) Uani 1 1 d . C .
H68 H 1.0402 0.3055 0.4421 0.024 Uiso 1 1 calc R . .
C69 C 1.01941(13) 0.4404(3) 0.38967(9) 0.0150(4) Uani 1 1 d . . .
C70 C 0.95771(15) 0.49168(15) 0.33470(10) 0.0143(4) Uani 1 1 d . C .
H70 H 0.9774 0.5580 0.3240 0.017 Uiso 1 1 calc R . .
C72 C 1.11252(17) 0.49017(18) 0.43399(11) 0.0236(5) Uani 1 1 d . C .
O1 O 0.44364(13) 0.10216(13) 0.12279(8) 0.0321(4) Uani 1 1 d . . .
C73 C 0.5621(2) 0.1682(3) 0.22128(15) 0.0531(8) Uani 1 1 d . . .
H73A H 0.5141 0.2189 0.2301 0.080 Uiso 1 1 calc R . .
H73B H 0.6322 0.1941 0.2378 0.080 Uiso 1 1 calc R . .
H73C H 0.5555 0.1042 0.2444 0.080 Uiso 1 1 calc R . .
C74 C 0.5394(3) 0.1497(3) 0.14977(16) 0.0612(9) Uani 1 1 d . . .
H74A H 0.5405 0.2157 0.1265 0.073 Uiso 1 1 calc R . .
H74B H 0.5938 0.1058 0.1408 0.073 Uiso 1 1 calc R . .
C75 C 0.4207(3) 0.0883(3) 0.05213(14) 0.0628(10) Uani 1 1 d . . .
H75A H 0.4713 0.0407 0.0420 0.075 Uiso 1 1 calc R . .
H75B H 0.4275 0.1548 0.0308 0.075 Uiso 1 1 calc R . .
C76 C 0.3196(2) 0.0487(3) 0.02338(14) 0.0574(9) Uani 1 1 d . . .
H76A H 0.3097 -0.0132 0.0476 0.086 Uiso 1 1 calc R . .
H76B H 0.3114 0.0320 -0.0240 0.086 Uiso 1 1 calc R . .
H76C H 0.2688 0.1002 0.0269 0.086 Uiso 1 1 calc R . .

loop_
_atom_site_aniso_label
_atom_site_aniso_U_11
_atom_site_aniso_U_22
_atom_site_aniso_U_33
_atom_site_aniso_U_23
_atom_site_aniso_U_13
_atom_site_aniso_U_12
Ir1 0.01243(3) 0.01383(3) 0.01137(3) 0.00046(5) 0.00373(2) 0.00166(6)
P1 0.0118(2) 0.0138(3) 0.0117(2) 0.0001(2) 0.00354(19) 0.0004(2)
N1 0.0182(8) 0.0135(14) 0.0129(8) -0.0002(8) 0.0065(6) 0.0007(8)
C1 0.0133(11) 0.0128(12) 0.0130(11) -0.0001(9) 0.0012(9) -0.0001(9)
C2 0.0144(8) 0.0135(15) 0.0106(8) 0.0019(7) 0.0049(7) 0.0019(8)
C3 0.0120(11) 0.0155(12) 0.0100(11) 0.0014(9) 0.0038(9) 0.0009(9)
C4 0.0183(10) 0.0144(10) 0.0160(10) 0.0016(8) 0.0042(8) 0.0002(8)
C5 0.0174(10) 0.0181(11) 0.0197(11) 0.0020(9) 0.0032(8) 0.0043(9)
C6 0.0156(11) 0.0212(12) 0.0158(10) 0.0029(9) 0.0022(8) 0.0018(9)
C7 0.0156(10) 0.0188(11) 0.0136(10) 0.0023(7) 0.0046(8) 0.0003(8)
C8 0.0162(11) 0.0189(12) 0.0223(12) -0.0004(10) 0.0011(9) -0.0020(10)
C9 0.0205(12) 0.0155(11) 0.0204(11) -0.0001(9) 0.0023(9) -0.0018(10)
C10 0.0139(10) 0.0125(10) 0.0172(10) -0.0006(8) 0.0024(8) -0.0009(8)
C11 0.0145(10) 0.0148(10) 0.0187(10) 0.0010(8) 0.0039(8) -0.0031(8)
C12 0.0228(12) 0.0165(11) 0.0184(12) 0.0028(9) 0.0002(9) -0.0012(10)
C13 0.0232(12) 0.0155(13) 0.0277(13) 0.0003(11) -0.0038(10) 0.0033(10)
C14 0.0243(12) 0.0174(12) 0.0273(12) -0.0053(10) 0.0020(9) 0.0064(10)
C15 0.0187(10) 0.0170(11) 0.0203(11) -0.0022(9) 0.0032(8) 0.0009(9)
C16 0.0285(12) 0.0226(12) 0.0217(11) -0.0032(9) 0.0077(9) 0.0058(10)
C17 0.0207(10) 0.0166(10) 0.0173(10) -0.0017(8) 0.0065(8) 0.0009(9)
C18 0.0147(10) 0.0235(11) 0.0121(10) -0.0004(8) 0.0047(8) -0.0019(9)
C19 0.0209(11) 0.0283(13) 0.0206(11) 0.0045(9) 0.0071(9) 0.0029(10)
C20 0.0273(13) 0.0457(16) 0.0222(12) 0.0133(11) 0.0091(10) 0.0050(12)
C21 0.0258(12) 0.0575(17) 0.0160(11) 0.0018(11) 0.0097(9) 0.0033(12)
C22 0.0201(9) 0.041(2) 0.0179(9) -0.0053(10) 0.0060(8) 0.0065(10)
C23 0.0162(9) 0.0286(17) 0.0136(9) -0.0010(8) 0.0026(7) 0.0017(8)
C24 0.0152(10) 0.0164(11) 0.0163(10) 0.0013(8) 0.0001(8) -0.0012(9)
C25 0.0173(12) 0.0155(13) 0.0196(12) -0.0018(10) 0.0031(9) -0.0010(10)
C26 0.0272(12) 0.0194(12) 0.0243(12) -0.0051(10) 0.0011(10) 0.0063(10)
C27 0.0320(13) 0.0137(11) 0.0333(13) -0.0037(10) -0.0064(11) -0.0032(10)
C28 0.0299(13) 0.0236(13) 0.0332(14) 0.0037(10) 0.0020(10) -0.0141(11)
C29 0.0245(11) 0.0225(12) 0.0215(11) 0.0024(9) 0.0062(9) -0.0057(10)
C30 0.0162(10) 0.0174(11) 0.0174(11) 0.0025(9) 0.0060(8) -0.0016(9)
C31 0.0164(10) 0.0287(12) 0.0228(11) 0.0010(9) 0.0089(9) -0.0020(9)
C32 0.0257(12) 0.0305(13) 0.0187(11) 0.0046(10) 0.0117(9) -0.0029(10)
C33 0.0175(11) 0.0237(14) 0.0096(11) 0.0000(10) 0.0006(9) 0.0041(10)
C34 0.0163(11) 0.0226(13) 0.0142(11) 0.0011(9) 0.0004(9) -0.0006(9)
C35 0.0249(12) 0.0228(13) 0.0189(13) 0.0043(10) 0.0022(10) 0.0014(11)
C36 0.0174(11) 0.0216(12) 0.0245(12) 0.0041(10) 0.0053(9) 0.0063(9)
C37 0.0109(10) 0.0258(13) 0.0166(10) -0.0025(10) 0.0023(8) 0.0037(9)
C38 0.0121(9) 0.0178(16) 0.0169(9) 0.0014(8) 0.0035(7) 0.0045(8)
C39 0.0148(10) 0.0274(12) 0.0209(11) 0.0010(9) 0.0037(8) -0.0026(10)
C40 0.0202(12) 0.0207(13) 0.0155(13) -0.0022(10) 0.0009(10) -0.0012(10)
B1 0.0162(11) 0.0133(11) 0.0120(11) -0.0001(9) 0.0024(9) -0.0012(9)
F1 0.0634(10) 0.0225(7) 0.0352(8) -0.0082(6) 0.0266(7) -0.0005(7)
F2 0.0518(8) 0.0513(13) 0.0279(7) 0.0182(7) 0.0203(6) 0.0194(8)
F3 0.0478(8) 0.0551(13) 0.0410(8) -0.0117(7) 0.0284(7) -0.0280(8)
F4 0.016(3) 0.072(5) 0.039(4) 0.019(4) -0.004(2) -0.014(3)
F5 0.075(5) 0.078(6) 0.037(4) -0.038(4) -0.031(3) 0.042(4)
F6 0.057(3) 0.051(4) 0.037(3) 0.023(3) -0.022(2) -0.011(3)
F4' 0.027(3) 0.080(4) 0.047(4) -0.022(4) -0.009(2) 0.019(3)
F5' 0.060(3) 0.062(3) 0.037(3) -0.021(2) -0.014(2) -0.003(3)
F6' 0.039(2) 0.120(7) 0.029(2) 0.026(3) -0.0086(17) -0.034(4)
F7 0.0868(14) 0.0193(8) 0.0539(11) -0.0003(7) 0.0083(9) -0.0139(8)
F8 0.0386(9) 0.0439(10) 0.0560(11) -0.0246(8) 0.0008(8) -0.0133(8)
F9 0.0776(12) 0.0480(10) 0.0740(12) -0.0451(9) 0.0511(10) -0.0307(10)
F10 0.0403(7) 0.0405(12) 0.0424(8) -0.0163(7) 0.0279(6) -0.0091(7)
F11 0.0369(8) 0.0410(9) 0.0290(8) 0.0148(7) 0.0076(6) -0.0034(7)
F12 0.0245(7) 0.0380(8) 0.0221(7) -0.0042(6) 0.0049(5) -0.0107(6)
F13 0.0507(7) 0.0255(6) 0.0361(6) -0.0107(11) 0.0157(5) 0.0100(12)
F14 0.0610(10) 0.0244(7) 0.0191(7) -0.0042(6) 0.0072(7) 0.0034(7)
F15 0.0408(8) 0.0765(16) 0.0464(8) -0.0366(9) 0.0233(7) -0.0376(9)
F16 0.095(4) 0.0189(18) 0.037(2) 0.0150(18) -0.009(2) -0.009(2)
F17 0.071(3) 0.064(4) 0.032(2) 0.030(2) 0.030(2) 0.030(2)
F18 0.0239(18) 0.073(4) 0.035(3) 0.025(3) -0.0039(16) -0.004(2)
F16' 0.096(6) 0.024(3) 0.040(3) 0.007(4) 0.010(4) 0.012(5)
F17' 0.030(3) 0.105(8) 0.046(4) 0.050(5) 0.014(3) 0.004(4)
F18' 0.060(5) 0.027(4) 0.030(4) 0.008(3) -0.025(4) -0.018(4)
C71 0.0281(17) 0.0224(14) 0.046(2) 0.0157(15) 0.0020(15) -0.0003(13)
F19 0.0487(12) 0.028(3) 0.124(5) 0.031(4) -0.007(2) 0.0008(11)
F20 0.084(4) 0.0252(19) 0.081(3) 0.024(2) -0.047(3) -0.035(2)
F21 0.147(4) 0.056(2) 0.086(3) 0.021(2) 0.059(3) -0.043(3)
C71' 0.0281(17) 0.0224(14) 0.046(2) 0.0157(15) 0.0020(15) -0.0003(13)
F19' 0.0487(12) 0.028(3) 0.124(5) 0.031(4) -0.007(2) 0.0008(11)
F20' 0.188(7) 0.020(2) 0.108(5) -0.011(3) 0.104(5) -0.030(4)
F21' 0.036(3) 0.037(3) 0.150(7) 0.034(4) 0.051(4) 0.001(2)
F22 0.0307(7) 0.0242(7) 0.0334(8) -0.0001(6) -0.0057(6) -0.0094(6)
F23 0.0379(8) 0.0517(10) 0.0138(6) 0.0051(6) -0.0033(5) -0.0150(7)
F24 0.0147(6) 0.0457(12) 0.0426(8) 0.0067(7) 0.0032(5) 0.0002(6)
C41 0.0180(10) 0.0082(9) 0.0159(10) -0.0004(8) 0.0028(8) -0.0003(8)
C42 0.0190(10) 0.0132(9) 0.0147(10) -0.0007(8) 0.0017(8) 0.0003(8)
C43 0.0235(10) 0.0109(11) 0.0204(10) -0.0002(7) 0.0093(8) -0.0002(8)
C44 0.0170(10) 0.0173(12) 0.0266(11) -0.0013(8) 0.0062(8) -0.0015(8)
C45 0.0182(10) 0.0212(11) 0.0207(11) 0.0000(8) 0.0002(8) -0.0013(9)
C46 0.0217(11) 0.0178(11) 0.0158(10) 0.0010(9) 0.0035(8) 0.0008(9)
C47 0.0288(11) 0.0189(16) 0.0251(11) 0.0010(9) 0.0125(9) -0.0007(9)
C48 0.0189(13) 0.0497(19) 0.0267(15) -0.0008(12) -0.0008(11) -0.0014(12)
C49 0.0161(9) 0.0136(14) 0.0127(9) 0.0004(7) 0.0013(7) 0.0021(8)
C50 0.0215(11) 0.0167(11) 0.0173(11) -0.0003(9) 0.0031(9) 0.0000(9)
C51 0.0228(11) 0.0158(11) 0.0197(11) -0.0045(9) 0.0031(9) 0.0000(9)
C52 0.0235(11) 0.0221(12) 0.0149(11) -0.0026(9) 0.0055(9) 0.0030(10)
C53 0.0178(10) 0.0188(14) 0.0127(9) 0.0004(8) 0.0023(8) 0.0006(8)
C54 0.0173(10) 0.0153(10) 0.0131(10) -0.0011(8) 0.0003(8) -0.0004(8)
C55 0.0387(14) 0.0210(12) 0.0301(13) -0.0103(10) 0.0130(11) -0.0068(11)
C56 0.0248(11) 0.0277(13) 0.0167(11) -0.0042(9) 0.0062(9) -0.0010(10)
C57 0.0114(9) 0.0159(10) 0.0153(10) 0.0004(8) 0.0030(8) 0.0000(8)
C58 0.0153(10) 0.0139(10) 0.0154(10) 0.0012(8) 0.0044(8) 0.0004(9)
C59 0.0136(9) 0.0156(10) 0.0206(10) -0.0042(8) 0.0078(8) -0.0015(8)
C60 0.0152(10) 0.0115(10) 0.0281(11) 0.0011(9) 0.0090(9) 0.0000(8)
C61 0.0133(10) 0.0175(11) 0.0201(11) 0.0044(9) 0.0042(8) 0.0011(8)
C62 0.0142(10) 0.0161(10) 0.0149(10) -0.0013(8) 0.0027(8) -0.0023(8)
C63 0.0212(11) 0.0209(11) 0.0248(11) -0.0043(9) 0.0107(9) -0.0033(9)
C64 0.0260(12) 0.0224(13) 0.0271(12) 0.0075(10) 0.0043(10) 0.0028(10)
C65 0.0159(9) 0.0151(16) 0.0127(8) -0.0003(8) 0.0047(7) 0.0006(9)
C66 0.0161(10) 0.0167(12) 0.0211(11) -0.0004(9) 0.0012(8) -0.0018(9)
C67 0.0187(11) 0.0150(11) 0.0301(12) 0.0065(9) 0.0058(9) -0.0007(9)
C68 0.0176(11) 0.0225(12) 0.0187(11) 0.0068(9) 0.0039(8) 0.0027(9)
C69 0.0125(8) 0.0190(12) 0.0135(8) 0.0009(12) 0.0035(6) -0.0001(12)
C70 0.0169(10) 0.0138(10) 0.0132(10) -0.0003(8) 0.0055(8) 0.0002(8)
C72 0.0203(11) 0.0281(13) 0.0202(11) 0.0053(10) 0.0015(9) -0.0030(10)
O1 0.0334(9) 0.0387(10) 0.0236(9) 0.0024(8) 0.0066(7) -0.0102(9)
C73 0.0439(17) 0.060(2) 0.0503(19) -0.0040(16) 0.0029(14) -0.0247(16)
C74 0.063(2) 0.069(2) 0.052(2) 0.0060(17) 0.0161(17) -0.0299(19)
C75 0.078(2) 0.080(3) 0.0275(16) 0.0105(16) 0.0105(15) -0.032(2)
C76 0.060(2) 0.082(2) 0.0242(14) 0.0132(15) 0.0017(13) -0.0259(19)

loop_
_atom_type_symbol
_atom_type_description
_atom_type_scat_dispersion_real
_atom_type_scat_dispersion_imag
_atom_type_scat_source
C C 0.0033 0.0016 'International Tables Vol C Tables 4.2.6.8 and 6.1.1.4'
H H 0.0000 0.0000 'International Tables Vol C Tables 4.2.6.8 and 6.1.1.4'
B B 0.0013 0.0007 'International Tables Vol C Tables 4.2.6.8 and 6.1.1.4'
N N 0.0061 0.0033 'International Tables Vol C Tables 4.2.6.8 and 6.1.1.4'
O O 0.0106 0.0060 'International Tables Vol C Tables 4.2.6.8 and 6.1.1.4'
F F 0.0171 0.0103 'International Tables Vol C Tables 4.2.6.8 and 6.1.1.4'
P P 0.1023 0.0942 'International Tables Vol C Tables 4.2.6.8 and 6.1.1.4'
Ir Ir -1.4442 7.9887 'International Tables Vol C Tables 4.2.6.8 and 6.1.1.4'

loop_
_geom_angle_atom_site_label_1
_geom_angle_atom_site_label_2
_geom_angle_atom_site_label_3
_geom_angle
C33 Ir1 C37 96.39(9)
C33 Ir1 N1 91.76(9)
C37 Ir1 N1 157.32(8)
C33 Ir1 C34 38.70(9)
C37 Ir1 C34 80.83(9)
N1 Ir1 C34 92.72(9)
C33 Ir1 C38 79.84(9)
C37 Ir1 C38 37.51(9)
N1 Ir1 C38 164.93(7)
C34 Ir1 C38 88.51(9)
C33 Ir1 P1 118.75(7)
C37 Ir1 P1 106.64(6)
N1 Ir1 P1 87.61(6)
C34 Ir1 P1 157.45(7)
C38 Ir1 P1 85.57(5)
C24 P1 C3 105.72(10)
C24 P1 C18 103.17(10)
C3 P1 C18 101.60(9)
C24 P1 Ir1 100.44(7)
C3 P1 Ir1 116.02(7)
C18 P1 Ir1 127.45(7)
C30 N1 Ir1 111.24(12)
C30 N1 H1A 111.6(15)
Ir1 N1 H1A 116.6(16)
C30 N1 H1B 108.1(19)
Ir1 N1 H1B 112(2)
H1A N1 H1B 96(2)
C2 C1 C10 125.15(18)
C2 C1 C17 108.76(18)
C10 C1 C17 102.90(17)
C2 C1 C9 103.39(17)
C10 C1 C9 108.59(18)
C17 C1 C9 107.04(18)
C3 C2 C7 119.49(17)
C3 C2 C1 131.16(17)
C7 C2 C1 108.91(16)
C2 C3 C4 117.97(19)
C2 C3 P1 121.73(16)
C4 C3 P1 120.22(17)
C5 C4 C3 121.2(2)
C5 C4 H4 119.4
C3 C4 H4 119.4
C6 C5 C4 120.4(2)
C6 C5 H5 119.8
C4 C5 H5 119.8
C5 C6 C7 119.6(2)
C5 C6 H6 120.2
C7 C6 H6 120.2
C6 C7 C2 121.07(18)
C6 C7 C8 127.50(19)
C2 C7 C8 111.40(17)
C7 C8 C9 103.77(16)
C7 C8 H8A 111.0
C9 C8 H8A 111.0
C7 C8 H8B 111.0
C9 C8 H8B 111.0
H8A C8 H8B 109.0
C8 C9 C1 104.97(18)
C8 C9 H9A 110.8
C1 C9 H9A 110.8
C8 C9 H9B 110.8
C1 C9 H9B 110.8
H9A C9 H9B 108.8
C15 C10 C11 118.58(19)
C15 C10 C1 107.50(18)
C11 C10 C1 132.48(19)
C12 C11 C10 116.6(2)
C12 C11 C30 117.66(19)
C10 C11 C30 125.73(18)
C13 C12 C11 123.7(2)
C13 C12 H12 118.1
C11 C12 H12 118.1
C12 C13 C14 119.4(2)
C12 C13 H13 120.3
C14 C13 H13 120.3
C15 C14 C13 119.1(2)
C15 C14 H14 120.5
C13 C14 H14 120.5
C14 C15 C10 122.5(2)
C14 C15 C16 124.58(19)
C10 C15 C16 112.55(18)
C15 C16 C17 103.74(17)
C15 C16 H16A 111.0
C17 C16 H16A 111.0
C15 C16 H16B 111.0
C17 C16 H16B 111.0
H16A C16 H16B 109.0
C16 C17 C1 105.97(17)
C16 C17 H17A 110.5
C1 C17 H17A 110.5
C16 C17 H17B 110.5
C1 C17 H17B 110.5
H17A C17 H17B 108.7
C23 C18 C19 118.81(18)
C23 C18 P1 121.09(15)
C19 C18 P1 120.00(16)
C20 C19 C18 120.4(2)
C20 C19 H19 119.8
C18 C19 H19 119.8
C19 C20 C21 120.1(2)
C19 C20 H20 119.9
C21 C20 H20 119.9
C22 C21 C20 120.0(2)
C22 C21 H21 120.0
C20 C21 H21 120.0
C21 C22 C23 120.1(2)
C21 C22 H22 120.0
C23 C22 H22 120.0
C18 C23 C22 120.6(2)
C18 C23 H23 119.7
C22 C23 H23 119.7
C29 C24 C25 118.2(2)
C29 C24 P1 121.49(16)
C25 C24 P1 119.22(17)
C26 C25 C24 120.9(2)
C26 C25 H25 119.6
C24 C25 H25 119.6
C25 C26 C27 119.9(2)
C25 C26 H26 120.0
C27 C26 H26 120.0
C28 C27 C26 120.1(2)
C28 C27 H27 120.0
C26 C27 H27 120.0
C27 C28 C29 120.2(2)
C27 C28 H28 119.9
C29 C28 H28 119.9
C28 C29 C24 120.7(2)
C28 C29 H29 119.6
C24 C29 H29 119.6
N1 C30 C32 107.83(18)
N1 C30 C31 109.03(17)
C32 C30 C31 105.77(17)
N1 C30 C11 105.23(16)
C32 C30 C11 113.81(17)
C31 C30 C11 114.96(18)
C30 C31 H31A 109.5
C30 C31 H31B 109.5
H31A C31 H31B 109.5
C30 C31 H31C 109.5
H31A C31 H31C 109.5
H31B C31 H31C 109.5
C30 C32 H32A 109.5
C30 C32 H32B 109.5
H32A C32 H32B 109.5
C30 C32 H32C 109.5
H32A C32 H32C 109.5
H32B C32 H32C 109.5
C34 C33 C40 125.1(3)
C34 C33 Ir1 72.78(17)
C40 C33 Ir1 112.82(16)
C34 C33 H33 117.4
C40 C33 H33 117.4
Ir1 C33 H33 84.3
C33 C34 C35 123.5(3)
C33 C34 Ir1 68.52(17)
C35 C34 Ir1 113.55(16)
C33 C34 H34 118.3
C35 C34 H34 118.3
Ir1 C34 H34 88.0
C34 C35 C36 112.2(2)
C34 C35 H35A 109.2
C36 C35 H35A 109.2
C34 C35 H35B 109.2
C36 C35 H35B 109.2
H35A C35 H35B 107.9
C37 C36 C35 113.50(19)
C37 C36 H36A 108.9
C35 C36 H36A 108.9
C37 C36 H36B 108.9
C35 C36 H36B 108.9
H36A C36 H36B 107.7
C38 C37 C36 123.9(2)
C38 C37 Ir1 73.43(13)
C36 C37 Ir1 111.19(14)
C38 C37 H37 118.1
C36 C37 H37 118.1
Ir1 C37 H37 85.3
C37 C38 C39 123.47(19)
C37 C38 Ir1 69.06(12)
C39 C38 Ir1 113.33(13)
C37 C38 H38 118.3
C39 C38 H38 118.3
Ir1 C38 H38 87.7
C38 C39 C40 111.49(18)
C38 C39 H39A 109.3
C40 C39 H39A 109.3
C38 C39 H39B 109.3
C40 C39 H39B 109.3
H39A C39 H39B 108.0
C33 C40 C39 112.4(2)
C33 C40 H40A 109.1
C39 C40 H40A 109.1
C33 C40 H40B 109.1
C39 C40 H40B 109.1
H40A C40 H40B 107.9
C57 B1 C41 103.35(16)
C57 B1 C65 115.09(17)
C41 B1 C65 110.07(16)
C57 B1 C49 111.18(16)
C41 B1 C49 112.91(16)
C65 B1 C49 104.51(16)
F20 C71 F19 107.3(5)
F20 C71 F21 105.2(5)
F19 C71 F21 105.2(5)
F20 C71 C67 113.4(5)
F19 C71 C67 112.1(7)
F21 C71 C67 113.0(5)
F20' C71' F21' 107.0(7)
F20' C71' F19' 106.7(7)
F21' C71' F19' 104.4(7)
F20' C71' C67 115.5(7)
F21' C71' C67 109.8(7)
F19' C71' C67 112.7(10)
C42 C41 C46 115.36(19)
C42 C41 B1 121.61(17)
C46 C41 B1 122.53(18)
C43 C42 C41 122.62(19)
C43 C42 H42 118.7
C41 C42 H42 118.7
C44 C43 C42 120.73(18)
C44 C43 C47 119.82(18)
C42 C43 C47 119.41(19)
C43 C44 C45 118.28(19)
C43 C44 H44 120.9
C45 C44 H44 120.9
C44 C45 C46 121.01(19)
C44 C45 C48 120.1(2)
C46 C45 C48 118.9(2)
C45 C46 C41 121.99(19)
C45 C46 H46 119.0
C41 C46 H46 119.0
F1 C47 F3 106.51(17)
F1 C47 F2 106.19(18)
F3 C47 F2 106.30(17)
F1 C47 C43 112.56(17)
F3 C47 C43 112.59(18)
F2 C47 C43 112.21(17)
F5 C48 F6' 71.6(4)
F5 C48 F4 111.2(6)
F6' C48 F4 120.5(7)
F5 C48 F4' 123.7(7)
F6' C48 F4' 109.8(5)
F4 C48 F4' 17.9(6)
F5 C48 F5' 35.4(6)
F6' C48 F5' 105.3(4)
F4 C48 F5' 85.0(6)
F4' C48 F5' 102.0(4)
F5 C48 F6 104.7(5)
F6' C48 F6 33.7(3)
F4 C48 F6 102.6(5)
F4' C48 F6 86.5(5)
F5' C48 F6 135.7(4)
F5 C48 C45 115.5(4)
F6' C48 C45 116.7(3)
F4 C48 C45 114.0(7)
F4' C48 C45 112.8(5)
F5' C48 C45 108.9(3)
F6 C48 C45 107.3(4)
C50 C49 C54 115.85(18)
C50 C49 B1 122.92(17)
C54 C49 B1 121.00(16)
C51 C50 C49 122.3(2)
C51 C50 H50 118.8
C49 C50 H50 118.8
C52 C51 C50 120.9(2)
C52 C51 C55 120.2(2)
C50 C51 C55 118.9(2)
C51 C52 C53 117.9(2)
C51 C52 H52 121.1
C53 C52 H52 121.1
C52 C53 C54 121.02(19)
C52 C53 C56 119.82(18)
C54 C53 C56 119.11(18)
C53 C54 C49 122.03(18)
C53 C54 H54 119.0
C49 C54 H54 119.0
F7 C55 F9 107.6(2)
F7 C55 F8 105.6(2)
F9 C55 F8 105.5(2)
F7 C55 C51 112.5(2)
F9 C55 C51 113.2(2)
F8 C55 C51 111.9(2)
F10 C56 F12 106.67(18)
F10 C56 F11 106.65(17)
F12 C56 F11 105.54(18)
F10 C56 C53 113.29(18)
F12 C56 C53 112.43(17)
F11 C56 C53 111.74(18)
C62 C57 C58 115.34(19)
C62 C57 B1 120.64(18)
C58 C57 B1 123.51(18)
C59 C58 C57 122.15(19)
C59 C58 H58 118.9
C57 C58 H58 118.9
C60 C59 C58 120.82(19)
C60 C59 C63 118.68(19)
C58 C59 C63 120.49(19)
C61 C60 C59 118.02(19)
C61 C60 H60 121.0
C59 C60 H60 121.0
C60 C61 C62 120.73(19)
C60 C61 C64 120.63(19)
C62 C61 C64 118.65(19)
C61 C62 C57 122.84(19)
C61 C62 H62 118.6
C57 C62 H62 118.6
F15 C63 F13 105.66(18)
F15 C63 F14 106.63(18)
F13 C63 F14 105.98(17)
F15 C63 C59 112.43(17)
F13 C63 C59 112.40(18)
F14 C63 C59 113.17(18)
F17' C64 F18 122.1(7)
F17' C64 F16 80.8(5)
F18 C64 F16 107.5(4)
F17' C64 F18' 108.5(6)
F18 C64 F18' 18.9(7)
F16 C64 F18' 120.9(7)
F17' C64 F16' 106.5(5)
F18 C64 F16' 86.7(6)
F16 C64 F16' 27.0(4)
F18' C64 F16' 103.8(5)
F17' C64 F17 25.9(6)
F18 C64 F17 105.1(4)
F16 C64 F17 105.1(3)
F18' C64 F17 88.0(7)
F16' C64 F17 128.3(5)
F17' C64 C61 114.8(5)
F18 C64 C61 112.3(4)
F16 C64 C61 115.0(3)
F18' C64 C61 112.6(7)
F16' C64 C61 109.9(5)
F17 C64 C61 111.2(3)
C66 C65 C70 115.37(19)
C66 C65 B1 119.11(18)
C70 C65 B1 125.40(19)
C67 C66 C65 122.7(2)
C67 C66 H66 118.7
C65 C66 H66 118.7
C68 C67 C66 120.9(2)
C68 C67 C71' 120.5(4)
C66 C67 C71' 118.3(4)
C68 C67 C71 118.4(3)
C66 C67 C71 120.4(3)
C71' C67 C71 10.9(5)
C67 C68 C69 117.81(19)
C67 C68 H68 121.1
C69 C68 H68 121.1
C70 C69 C68 121.1(2)
C70 C69 C72 121.0(3)
C68 C69 C72 117.8(2)
C69 C70 C65 122.0(2)
C69 C70 H70 119.0
C65 C70 H70 119.0
F22 C72 F23 106.73(18)
F22 C72 F24 106.35(18)
F23 C72 F24 105.91(17)
F22 C72 C69 112.8(2)
F23 C72 C69 112.01(18)
F24 C72 C69 112.57(19)
C74 O1 C75 112.7(2)
C74 C73 H73A 109.5
C74 C73 H73B 109.5
H73A C73 H73B 109.5
C74 C73 H73C 109.5
H73A C73 H73C 109.5
H73B C73 H73C 109.5
O1 C74 C73 113.4(2)
O1 C74 H74A 108.9
C73 C74 H74A 108.9
O1 C74 H74B 108.9
C73 C74 H74B 108.9
H74A C74 H74B 107.7
O1 C75 C76 113.1(3)
O1 C75 H75A 109.0
C76 C75 H75A 109.0
O1 C75 H75B 109.0
C76 C75 H75B 109.0
H75A C75 H75B 107.8
C75 C76 H76A 109.5
C75 C76 H76B 109.5
H76A C76 H76B 109.5
C75 C76 H76C 109.5
H76A C76 H76C 109.5
H76B C76 H76C 109.5

loop_
_geom_bond_atom_site_label_1
_geom_bond_atom_site_label_2
_geom_bond_distance
Ir1 C33 2.112(3)
Ir1 C37 2.144(2)
Ir1 N1 2.1495(17)
Ir1 C34 2.168(2)
Ir1 C38 2.2008(19)
Ir1 P1 2.3222(5)
P1 C24 1.830(2)
P1 C3 1.830(2)
P1 C18 1.833(2)
N1 C30 1.525(3)
N1 H1A 0.84(2)
N1 H1B 0.75(3)
C1 C2 1.527(3)
C1 C10 1.550(3)
C1 C17 1.554(3)
C1 C9 1.566(3)
C2 C3 1.408(3)
C2 C7 1.409(3)
C3 C4 1.410(3)
C4 C5 1.388(3)
C4 H4 0.9500
C5 C6 1.379(3)
C5 H5 0.9500
C6 C7 1.381(3)
C6 H6 0.9500
C7 C8 1.507(3)
C8 C9 1.527(3)
C8 H8A 0.9900
C8 H8B 0.9900
C9 H9A 0.9900
C9 H9B 0.9900
C10 C15 1.405(3)
C10 C11 1.429(3)
C11 C12 1.400(3)
C11 C30 1.547(3)
C12 C13 1.373(3)
C12 H12 0.9500
C13 C14 1.385(3)
C13 H13 0.9500
C14 C15 1.377(3)
C14 H14 0.9500
C15 C16 1.507(3)
C16 C17 1.523(3)
C16 H16A 0.9900
C16 H16B 0.9900
C17 H17A 0.9900
C17 H17B 0.9900
C18 C23 1.387(3)
C18 C19 1.395(3)
C19 C20 1.384(3)
C19 H19 0.9500
C20 C21 1.388(4)
C20 H20 0.9500
C21 C22 1.374(3)
C21 H21 0.9500
C22 C23 1.392(3)
C22 H22 0.9500
C23 H23 0.9500
C24 C29 1.395(3)
C24 C25 1.407(3)
C25 C26 1.383(3)
C25 H25 0.9500
C26 C27 1.386(3)
C26 H26 0.9500
C27 C28 1.384(4)
C27 H27 0.9500
C28 C29 1.388(3)
C28 H28 0.9500
C29 H29 0.9500
C30 C32 1.527(3)
C30 C31 1.530(3)
C31 H31A 0.9800
C31 H31B 0.9800
C31 H31C 0.9800
C32 H32A 0.9800
C32 H32B 0.9800
C32 H32C 0.9800
C33 C34 1.419(3)
C33 C40 1.513(4)
C33 H33 0.9500
C34 C35 1.524(4)
C34 H34 0.9500
C35 C36 1.532(3)
C35 H35A 0.9900
C35 H35B 0.9900
C36 C37 1.512(3)
C36 H36A 0.9900
C36 H36B 0.9900
C37 C38 1.398(3)
C37 H37 0.9500
C38 C39 1.519(3)
C38 H38 0.9500
C39 C40 1.528(3)
C39 H39A 0.9900
C39 H39B 0.9900
C40 H40A 0.9900
C40 H40B 0.9900
B1 C57 1.632(3)
B1 C41 1.639(3)
B1 C65 1.645(3)
B1 C49 1.648(3)
F1 C47 1.327(2)
F2 C47 1.339(3)
F3 C47 1.336(2)
F4 C48 1.302(8)
F5 C48 1.255(6)
F6 C48 1.403(7)
F4' C48 1.328(7)
F5' C48 1.389(6)
F6' C48 1.262(5)
F7 C55 1.319(3)
F8 C55 1.335(3)
F9 C55 1.333(3)
F10 C56 1.330(2)
F11 C56 1.344(3)
F12 C56 1.343(2)
F13 C63 1.340(3)
F14 C63 1.340(3)
F15 C63 1.331(2)
F16 C64 1.313(5)
F17 C64 1.352(5)
F18 C64 1.312(5)
F16' C64 1.351(7)
F17' C64 1.293(6)
F18' C64 1.323(7)
C71 F20 1.306(7)
C71 F19 1.326(6)
C71 F21 1.332(7)
C71 C67 1.503(6)
C71' F20' 1.304(8)
C71' F21' 1.312(9)
C71' F19' 1.330(8)
C71' C67 1.491(8)
F22 C72 1.337(3)
F23 C72 1.340(2)
F24 C72 1.346(3)
C41 C42 1.404(3)
C41 C46 1.407(3)
C42 C43 1.388(3)
C42 H42 0.9500
C43 C44 1.383(3)
C43 C47 1.503(3)
C44 C45 1.384(3)
C44 H44 0.9500
C45 C46 1.394(3)
C45 C48 1.503(3)
C46 H46 0.9500
C49 C50 1.396(3)
C49 C54 1.405(3)
C50 C51 1.392(3)
C50 H50 0.9500
C51 C52 1.387(3)
C51 C55 1.495(3)
C52 C53 1.390(3)
C52 H52 0.9500
C53 C54 1.390(3)
C53 C56 1.499(3)
C54 H54 0.9500
C57 C62 1.397(3)
C57 C58 1.403(3)
C58 C59 1.395(3)
C58 H58 0.9500
C59 C60 1.390(3)
C59 C63 1.493(3)
C60 C61 1.381(3)
C60 H60 0.9500
C61 C62 1.390(3)
C61 C64 1.498(3)
C62 H62 0.9500
C65 C66 1.402(3)
C65 C70 1.405(3)
C66 C67 1.384(3)
C66 H66 0.9500
C67 C68 1.384(3)
C68 C69 1.389(4)
C68 H68 0.9500
C69 C70 1.388(3)
C69 C72 1.495(3)
C70 H70 0.9500
O1 C74 1.413(3)
O1 C75 1.420(3)
C73 C74 1.446(4)
C73 H73A 0.9800
C73 H73B 0.9800
C73 H73C 0.9800
C74 H74A 0.9900
C74 H74B 0.9900
C75 C76 1.436(4)
C75 H75A 0.9900
C75 H75B 0.9900
C76 H76A 0.9800
C76 H76B 0.9800
C76 H76C 0.9800

loop_
_geom_torsion_atom_site_label_1
_geom_torsion_atom_site_label_2
_geom_torsion_atom_site_label_3
_geom_torsion_atom_site_label_4
_geom_torsion
C33 Ir1 P1 C24 0.06(11)
C37 Ir1 P1 C24 -107.19(9)
N1 Ir1 P1 C24 90.75(8)
C34 Ir1 P1 C24 -0.6(2)
C38 Ir1 P1 C24 -75.80(9)
C33 Ir1 P1 C3 -113.30(11)
C37 Ir1 P1 C3 139.45(11)
N1 Ir1 P1 C3 -22.60(10)
C34 Ir1 P1 C3 -113.9(2)
C38 Ir1 P1 C3 170.84(10)
C33 Ir1 P1 C18 115.71(12)
C37 Ir1 P1 C18 8.46(11)
N1 Ir1 P1 C18 -153.59(10)
C34 Ir1 P1 C18 115.1(2)
C38 Ir1 P1 C18 39.86(10)
C33 Ir1 N1 C30 -122.16(15)
C37 Ir1 N1 C30 -10.9(3)
C34 Ir1 N1 C30 -83.44(15)
C38 Ir1 N1 C30 -177.8(2)
P1 Ir1 N1 C30 119.13(14)
C10 C1 C2 C3 47.2(3)
C17 C1 C2 C3 -74.7(3)
C9 C1 C2 C3 171.8(2)
C10 C1 C2 C7 -140.6(2)
C17 C1 C2 C7 97.55(19)
C9 C1 C2 C7 -16.0(2)
C7 C2 C3 C4 4.4(3)
C1 C2 C3 C4 175.9(2)
C7 C2 C3 P1 -172.22(15)
C1 C2 C3 P1 -0.7(3)
C24 P1 C3 C2 -168.36(16)
C18 P1 C3 C2 84.22(18)
Ir1 P1 C3 C2 -58.07(18)
C24 P1 C3 C4 15.13(19)
C18 P1 C3 C4 -92.29(18)
Ir1 P1 C3 C4 125.42(15)
C2 C3 C4 C5 -0.3(3)
P1 C3 C4 C5 176.34(16)
C3 C4 C5 C6 -2.8(3)
C4 C5 C6 C7 1.7(3)
C5 C6 C7 C2 2.5(3)
C5 C6 C7 C8 -175.4(2)
C3 C2 C7 C6 -5.6(3)
C1 C2 C7 C6 -178.83(18)
C3 C2 C7 C8 172.64(18)
C1 C2 C7 C8 -0.6(2)
C6 C7 C8 C9 -164.5(2)
C2 C7 C8 C9 17.4(2)
C7 C8 C9 C1 -26.4(2)
C2 C1 C9 C8 26.1(2)
C10 C1 C9 C8 160.90(18)
C17 C1 C9 C8 -88.6(2)
C2 C1 C10 C15 -145.4(2)
C17 C1 C10 C15 -21.0(2)
C9 C1 C10 C15 92.2(2)
C2 C1 C10 C11 48.9(3)
C17 C1 C10 C11 173.3(2)
C9 C1 C10 C11 -73.5(3)
C15 C10 C11 C12 -1.8(3)
C1 C10 C11 C12 162.6(2)
C15 C10 C11 C30 178.07(19)
C1 C10 C11 C30 -17.5(4)
C10 C11 C12 C13 0.4(3)
C30 C11 C12 C13 -179.5(2)
C11 C12 C13 C14 1.6(4)
C12 C13 C14 C15 -2.0(4)
C13 C14 C15 C10 0.6(3)
C13 C14 C15 C16 -172.2(2)
C11 C10 C15 C14 1.4(3)
C1 C10 C15 C14 -166.6(2)
C11 C10 C15 C16 174.98(19)
C1 C10 C15 C16 7.0(2)
C14 C15 C16 C17 -176.1(2)
C10 C15 C16 C17 10.4(2)
C15 C16 C17 C1 -23.3(2)
C2 C1 C17 C16 161.77(17)
C10 C1 C17 C16 27.2(2)
C9 C1 C17 C16 -87.1(2)
C24 P1 C18 C23 126.83(17)
C3 P1 C18 C23 -123.78(17)
Ir1 P1 C18 C23 12.4(2)
C24 P1 C18 C19 -56.79(19)
C3 P1 C18 C19 52.6(2)
Ir1 P1 C18 C19 -171.22(14)
C23 C18 C19 C20 -0.4(3)
P1 C18 C19 C20 -176.87(18)
C18 C19 C20 C21 0.0(4)
C19 C20 C21 C22 0.1(4)
C20 C21 C22 C23 0.3(4)
C19 C18 C23 C22 0.8(3)
P1 C18 C23 C22 177.22(16)
C21 C22 C23 C18 -0.8(3)
C3 P1 C24 C29 -133.09(18)
C18 P1 C24 C29 -26.8(2)
Ir1 P1 C24 C29 105.90(17)
C3 P1 C24 C25 58.97(19)
C18 P1 C24 C25 165.26(17)
Ir1 P1 C24 C25 -62.04(18)
C29 C24 C25 C26 0.2(3)
P1 C24 C25 C26 168.51(18)
C24 C25 C26 C27 -0.5(3)
C25 C26 C27 C28 0.5(3)
C26 C27 C28 C29 -0.1(4)
C27 C28 C29 C24 -0.3(3)
C25 C24 C29 C28 0.2(3)
P1 C24 C29 C28 -167.81(18)
Ir1 N1 C30 C32 101.58(16)
Ir1 N1 C30 C31 -144.04(14)
Ir1 N1 C30 C11 -20.23(19)
C12 C11 C30 N1 112.9(2)
C10 C11 C30 N1 -67.0(2)
C12 C11 C30 C32 -5.0(3)
C10 C11 C30 C32 175.14(19)
C12 C11 C30 C31 -127.2(2)
C10 C11 C30 C31 52.9(3)
C37 Ir1 C33 C34 -66.66(18)
N1 Ir1 C33 C34 92.14(18)
C38 Ir1 C33 C34 -100.45(18)
P1 Ir1 C33 C34 -179.62(14)
C37 Ir1 C33 C40 54.90(18)
N1 Ir1 C33 C40 -146.30(18)
C34 Ir1 C33 C40 121.6(3)
C38 Ir1 C33 C40 21.11(17)
P1 Ir1 C33 C40 -58.06(19)
C40 C33 C34 C35 -1.4(4)
Ir1 C33 C34 C35 104.7(2)
C40 C33 C34 Ir1 -106.2(3)
C37 Ir1 C34 C33 112.45(19)
N1 Ir1 C34 C33 -89.43(18)
C38 Ir1 C34 C33 75.54(18)
P1 Ir1 C34 C33 0.9(3)
C33 Ir1 C34 C35 -118.4(3)
C37 Ir1 C34 C35 -5.90(18)
N1 Ir1 C34 C35 152.22(18)
C38 Ir1 C34 C35 -42.81(18)
P1 Ir1 C34 C35 -117.47(19)
C33 C34 C35 C36 -89.2(3)
Ir1 C34 C35 C36 -10.2(3)
C34 C35 C36 C37 28.3(3)
C35 C36 C37 C38 50.7(3)
C35 C36 C37 Ir1 -33.1(2)
C33 Ir1 C37 C38 -64.05(14)
N1 Ir1 C37 C38 -174.44(18)
C34 Ir1 C37 C38 -99.61(14)
P1 Ir1 C37 C38 58.54(13)
C33 Ir1 C37 C36 56.51(17)
N1 Ir1 C37 C36 -53.9(3)
C34 Ir1 C37 C36 20.96(16)
C38 Ir1 C37 C36 120.6(2)
P1 Ir1 C37 C36 179.10(14)
C36 C37 C38 C39 0.1(3)
Ir1 C37 C38 C39 104.80(18)
C36 C37 C38 Ir1 -104.7(2)
C33 Ir1 C38 C37 114.79(14)
N1 Ir1 C38 C37 171.7(3)
C34 Ir1 C38 C37 76.84(14)
P1 Ir1 C38 C37 -124.94(12)
C33 Ir1 C38 C39 -3.76(15)
C37 Ir1 C38 C39 -118.6(2)
N1 Ir1 C38 C39 53.2(4)
C34 Ir1 C38 C39 -41.72(15)
P1 Ir1 C38 C39 116.50(14)
C37 C38 C39 C40 -93.5(2)
Ir1 C38 C39 C40 -13.9(2)
C34 C33 C40 C39 49.0(3)
Ir1 C33 C40 C39 -35.5(2)
C38 C39 C40 C33 31.6(3)
C57 B1 C41 C42 -88.7(2)
C65 B1 C41 C42 34.8(3)
C49 B1 C41 C42 151.11(18)
C57 B1 C41 C46 82.9(2)
C65 B1 C41 C46 -153.70(19)
C49 B1 C41 C46 -37.3(3)
C46 C41 C42 C43 1.2(3)
B1 C41 C42 C43 173.34(18)
C41 C42 C43 C44 -1.3(3)
C41 C42 C43 C47 -178.92(18)
C42 C43 C44 C45 0.3(3)
C47 C43 C44 C45 177.91(18)
C43 C44 C45 C46 0.7(3)
C43 C44 C45 C48 178.9(2)
C44 C45 C46 C41 -0.7(3)
C48 C45 C46 C41 -179.0(2)
C42 C41 C46 C45 -0.2(3)
B1 C41 C46 C45 -172.24(19)
C44 C43 C47 F1 -92.1(2)
C42 C43 C47 F1 85.5(2)
C44 C43 C47 F3 28.3(3)
C42 C43 C47 F3 -154.05(18)
C44 C43 C47 F2 148.21(18)
C42 C43 C47 F2 -34.2(3)
C44 C45 C48 F5 -121.5(10)
C46 C45 C48 F5 56.8(10)
C44 C45 C48 F6' 157.2(7)
C46 C45 C48 F6' -24.5(8)
C44 C45 C48 F4 9.2(7)
C46 C45 C48 F4 -172.5(6)
C44 C45 C48 F4' 28.6(6)
C46 C45 C48 F4' -153.0(5)
C44 C45 C48 F5' -83.8(5)
C46 C45 C48 F5' 94.5(5)
C44 C45 C48 F6 122.1(6)
C46 C45 C48 F6 -59.5(6)
C57 B1 C49 C50 -149.47(18)
C41 B1 C49 C50 -33.8(3)
C65 B1 C49 C50 85.8(2)
C57 B1 C49 C54 36.3(3)
C41 B1 C49 C54 151.91(18)
C65 B1 C49 C54 -88.5(2)
C54 C49 C50 C51 -0.5(3)
B1 C49 C50 C51 -175.0(2)
C49 C50 C51 C52 0.2(3)
C49 C50 C51 C55 -178.9(2)
C50 C51 C52 C53 -0.3(3)
C55 C51 C52 C53 178.8(2)
C51 C52 C53 C54 0.8(3)
C51 C52 C53 C56 -176.5(2)
C52 C53 C54 C49 -1.2(3)
C56 C53 C54 C49 176.20(19)
C50 C49 C54 C53 1.0(3)
B1 C49 C54 C53 175.62(19)
C52 C51 C55 F7 122.5(2)
C50 C51 C55 F7 -58.4(3)
C52 C51 C55 F9 0.2(3)
C50 C51 C55 F9 179.3(2)
C52 C51 C55 F8 -118.9(2)
C50 C51 C55 F8 60.3(3)
C52 C53 C56 F10 -18.7(3)
C54 C53 C56 F10 163.93(19)
C52 C53 C56 F12 -139.72(19)
C54 C53 C56 F12 42.9(3)
C52 C53 C56 F11 101.8(2)
C54 C53 C56 F11 -75.6(2)
C41 B1 C57 C62 -80.7(2)
C65 B1 C57 C62 159.22(17)
C49 B1 C57 C62 40.7(3)
C41 B1 C57 C58 90.7(2)
C65 B1 C57 C58 -29.4(3)
C49 B1 C57 C58 -147.93(18)
C62 C57 C58 C59 -3.3(3)
B1 C57 C58 C59 -175.13(18)
C57 C58 C59 C60 2.3(3)
C57 C58 C59 C63 -177.12(18)
C58 C59 C60 C61 0.6(3)
C63 C59 C60 C61 -179.94(18)
C59 C60 C61 C62 -2.3(3)
C59 C60 C61 C64 177.53(18)
C60 C61 C62 C57 1.2(3)
C64 C61 C62 C57 -178.61(19)
C58 C57 C62 C61 1.6(3)
B1 C57 C62 C61 173.63(18)
C60 C59 C63 F15 -72.1(2)
C58 C59 C63 F15 107.4(2)
C60 C59 C63 F13 47.0(3)
C58 C59 C63 F13 -133.5(2)
C60 C59 C63 F14 167.03(18)
C58 C59 C63 F14 -13.5(3)
C60 C61 C64 F17' 98.2(11)
C62 C61 C64 F17' -81.9(11)
C60 C61 C64 F18 -116.5(6)
C62 C61 C64 F18 63.4(6)
C60 C61 C64 F16 6.9(7)
C62 C61 C64 F16 -173.2(6)
C60 C61 C64 F18' -136.9(8)
C62 C61 C64 F18' 42.9(9)
C60 C61 C64 F16' -21.8(9)
C62 C61 C64 F16' 158.1(9)
C60 C61 C64 F17 126.1(5)
C62 C61 C64 F17 -54.0(6)
C57 B1 C65 C66 159.99(18)
C41 B1 C65 C66 43.7(2)
C49 B1 C65 C66 -77.8(2)
C57 B1 C65 C70 -24.3(3)
C41 B1 C65 C70 -140.53(19)
C49 B1 C65 C70 98.0(2)
C70 C65 C66 C67 1.8(3)
B1 C65 C66 C67 177.97(19)
C65 C66 C67 C68 1.4(3)
C65 C66 C67 C71' -172.6(4)
C65 C66 C67 C71 175.2(3)
F20' C71' C67 C68 -118.8(8)
F21' C71' C67 C68 120.2(7)
F19' C71' C67 C68 4.3(9)
F20' C71' C67 C66 55.2(9)
F21' C71' C67 C66 -65.8(8)
F19' C71' C67 C66 178.2(7)
F20' C71' C67 C71 159(4)
F21' C71' C67 C71 38(3)
F19' C71' C67 C71 -78(3)
F20 C71 C67 C68 -167.8(5)
F19 C71 C67 C68 -46.1(7)
F21 C71 C67 C68 72.6(6)
F20 C71 C67 C66 18.3(7)
F19 C71 C67 C66 140.0(5)
F21 C71 C67 C66 -101.4(5)
F20 C71 C67 C71' -64(3)
F19 C71 C67 C71' 58(3)
F21 C71 C67 C71' 177(4)
C66 C67 C68 C69 -1.9(3)
C71' C67 C68 C69 171.9(4)
C71 C67 C68 C69 -175.8(3)
C67 C68 C69 C70 -0.8(3)
C67 C68 C69 C72 -179.98(19)
C68 C69 C70 C65 4.2(3)
C72 C69 C70 C65 -176.68(19)
C66 C65 C70 C69 -4.5(3)
B1 C65 C70 C69 179.60(19)
C70 C69 C72 F22 17.7(3)
C68 C69 C72 F22 -163.16(19)
C70 C69 C72 F23 138.09(19)
C68 C69 C72 F23 -42.7(3)
C70 C69 C72 F24 -102.7(2)
C68 C69 C72 F24 76.5(2)
C75 O1 C74 C73 177.6(3)
C74 O1 C75 C76 -174.6(3)
